data_1556442
loop_
_publ_author_name
'Muller, I.'
'Schneider, C.'
'Pietzonka, C.'
'Kraus, F.'
'Werncke, C.G.'

_publ_section_title
;
 Reduction of 2,2'-Bipyridine by Quasi-Linear 3d-Metal(I) Silylamides-A
 Structural and Spectroscopic Study
;
_journal_name_full Inorganics
_journal_page_first 117
_journal_paper_doi 10.3390/inorganics7100117
_journal_volume 7
_journal_year 2019
_chemical_formula_moiety 'C22 H44 N4 Si4 Zn, C16 H34 K O7'
_chemical_formula_sum 'C38 H78 K N4 O7 Si4 Zn'
_chemical_formula_weight 919.87
_space_group_crystal_system monoclinic
_space_group_IT_number 14
_space_group_name_Hall '-P 2ybc'
_space_group_name_H-M_alt 'P 1 21/c 1'
_atom_sites_solution_hydrogens geom
_atom_sites_solution_primary iterative
_cell_angle_alpha 90
_cell_angle_beta 95.423(2)
_cell_angle_gamma 90
_cell_formula_units_Z 4
_cell_length_a 12.1899(7)
_cell_length_b 18.4365(10)
_cell_length_c 22.8273(13)
_cell_measurement_reflns_used 9929
_cell_measurement_temperature 100.0
_cell_measurement_theta_max 26.43
_cell_measurement_theta_min 2.26
_cell_volume 5107.2(5)
_computing_cell_refinement 'SAINT v8.37A (Bruker, 2015)'
_computing_data_reduction 'SAINT v8.37A (Bruker, 2015)'
_computing_molecular_graphics 'Olex2 (Dolomanov et al., 2009)'
_computing_publication_material 'Olex2 (Dolomanov et al., 2009)'
_computing_structure_refinement 'ShelXL (Sheldrick, 2015)'
_computing_structure_solution 'olex2.solve (Bourhis et al., 2015)'
_diffrn_ambient_temperature 100.0
_diffrn_detector 'Bruker APEX2 area detector'
_diffrn_detector_area_resol_mean 7.9
_diffrn_detector_type 'CCD area detector'
_diffrn_measured_fraction_theta_full 0.999
_diffrn_measured_fraction_theta_max 0.999
_diffrn_measurement_device 'three-circle diffractometer'
_diffrn_measurement_device_type 'Bruker Quest D8'
_diffrn_measurement_method '\w and \f scans'
_diffrn_radiation_monochromator 'mirror optics'
_diffrn_radiation_probe x-ray
_diffrn_radiation_type MoK\a
_diffrn_radiation_wavelength 0.71073
_diffrn_reflns_av_R_equivalents 0.0946
_diffrn_reflns_av_unetI/netI 0.0427
_diffrn_reflns_Laue_measured_fraction_full 0.999
_diffrn_reflns_Laue_measured_fraction_max 0.999
_diffrn_reflns_limit_h_max 14
_diffrn_reflns_limit_h_min -14
_diffrn_reflns_limit_k_max 21
_diffrn_reflns_limit_k_min -21
_diffrn_reflns_limit_l_max 27
_diffrn_reflns_limit_l_min -27
_diffrn_reflns_number 96672
_diffrn_reflns_point_group_measured_fraction_full 0.999
_diffrn_reflns_point_group_measured_fraction_max 0.999
_diffrn_reflns_theta_full 24.999
_diffrn_reflns_theta_max 24.999
_diffrn_reflns_theta_min 2.134
_diffrn_source 'microfocus sealed X-ray tube'
_diffrn_source_type 'Incoatec I\ms'
_diffrn_standards_number 0
_exptl_absorpt_coefficient_mu 0.700
_exptl_absorpt_correction_T_max 0.7454
_exptl_absorpt_correction_T_min 0.6647
_exptl_absorpt_correction_type multi-scan
_exptl_absorpt_process_details
'SADABS-2016/2 (Bruker,2016/2) was used for absorption correction. wR2(int) was 0.1330 before and 0.0638 after correction. The Ratio of minimum to maximum transmission is 0.8917. The \l/2 correction factor is Not present.'
_exptl_crystal_colour 'clear dark pink'
_exptl_crystal_colour_lustre clear
_exptl_crystal_colour_modifier dark
_exptl_crystal_colour_primary pink
_exptl_crystal_density_diffrn 1.196
_exptl_crystal_description block
_exptl_crystal_F_000 1980
_exptl_crystal_size_max 0.492
_exptl_crystal_size_mid 0.383
_exptl_crystal_size_min 0.15
_refine_diff_density_max 1.777
_refine_diff_density_min -1.895
_refine_diff_density_rms 0.151
_refine_ls_extinction_coef .
_refine_ls_extinction_method none
_refine_ls_goodness_of_fit_ref 1.086
_refine_ls_hydrogen_treatment constr
_refine_ls_matrix_type full
_refine_ls_number_parameters 693
_refine_ls_number_reflns 8987
_refine_ls_number_restraints 1954
_refine_ls_restrained_S_all 1.015
_refine_ls_R_factor_all 0.1506
_refine_ls_R_factor_gt 0.1281
_refine_ls_shift/su_max 0.000
_refine_ls_shift/su_mean 0.000
_refine_ls_structure_factor_coef Fsqd
_refine_ls_weighting_details 'w=1/[\s^2^(Fo^2^)+(0.0002P)^2^+100.8345P] where P=(Fo^2^+2Fc^2^)/3'
_refine_ls_weighting_scheme calc
_refine_ls_wR_factor_gt 0.2499
_refine_ls_wR_factor_ref 0.2596
_reflns_Friedel_coverage 0.000
_reflns_Friedel_fraction_full .
_reflns_Friedel_fraction_max .
_reflns_number_gt 7347
_reflns_number_total 8987
_reflns_threshold_expression 'I > 2\s(I)'
_cod_data_source_file K_18c6_Zn10.cif
_cod_data_source_block k(18c6)zn10
_cod_database_code 1556442
_shelx_space_group_comment
;
The symmetry employed for this shelxl refinement is uniquely defined
by the following loop, which should always be used as a source of
symmetry information in preference to the above space-group names.
They are only intended as comments.
;
_shelx_estimated_absorpt_t_max 0.902
_shelx_estimated_absorpt_t_min 0.724
_olex2_refinement_description
;
1. Fixed Uiso
 At 1.2 times of:
  All C(H) groups, All C(H,H) groups
 At 1.5 times of:
  All C(H,H,H) groups
2. Restrained distances
 Si6-C28
 1.8 with sigma of 0.02
 O14-C59 \\sim O14-C60 \\sim O12-C41 \\sim O12-C45 \\sim O10-C46 \\sim O10-C47
\\sim O8-C48 \\sim O8-C49 ~
 O6-C50 \\sim O6-C67 \\sim O3-C65 \\sim O3-C62
 with sigma of 0.02
 C59-C41 \\sim C45-C46 \\sim C47-C48 \\sim C49-C50 \\sim C67-C65 \\sim C62-C60
 with sigma of 0.02
 C41-C45 \\sim C46-C47 \\sim C48-C49 \\sim C50-C67 \\sim C65-C62 \\sim C60-C59
 with sigma of 0.04
 O14-C41 \\sim O12-C46 \\sim O10-C48 \\sim O8-C50 \\sim O6-C65 \\sim O3-C60
\\sim O12-C59 \\sim O10-C45 ~
 O8-C47 \\sim O6-C49 \\sim O3-C67 \\sim O14-C62
 with sigma of 0.04
 O4-C63 \\sim O4-C39 \\sim O5-C64 \\sim O5-C68 \\sim O7-C69 \\sim O7-C51 \\sim
O9-C52 \\sim O9-C53 \\sim O11-
 C55 \\sim O11-C56 \\sim O13-C57 \\sim O13-C40
 with sigma of 0.02
 C63-C64 \\sim C68-C69 \\sim C51-C52 \\sim C53-C55 \\sim C56-C57 \\sim C40-C39
 with sigma of 0.02
 C64-C68 \\sim C69-C51 \\sim C52-C53 \\sim C55-C56 \\sim C57-C40 \\sim C39-C63
 with sigma of 0.04
 O4-C64 \\sim O5-C69 \\sim O7-C52 \\sim O9-C55 \\sim O11-C57 \\sim O13-C39
\\sim O5-C63 \\sim O7-C68 \\sim O9-
 C51 \\sim O11-C53 \\sim O13-C56 \\sim O4-C40
 with sigma of 0.04
 Si1-C20 \\sim Si1-C19
 with sigma of 0.02
 C37-C38 \\sim C35-C36
 with sigma of 0.02
 O2-C38 \\sim O2-C35
 with sigma of 0.02
 C37-O2 \\sim O2-C36
 with sigma of 0.04
 C34-C33 \\sim C32-C31
 with sigma of 0.02
 O1-C33 \\sim O1-C32
 with sigma of 0.02
 C34-O1 \\sim O1-C31
 with sigma of 0.04
 Si3-N4 \\sim Si3A-N4
 with sigma of 0.02
 Si3-C23 \\sim Si3A-C23A
 with sigma of 0.02
 Si3-C24 \\sim Si3A-C24A
 with sigma of 0.02
 Si3-C25 \\sim Si3A-C25A
 with sigma of 0.02
 N4-C23 \\sim N4-C23A
 with sigma of 0.04
 N4-C24 \\sim N4-C24A
 with sigma of 0.04
 N4-C25 \\sim N4-C25A
 with sigma of 0.04
 C23-C24 \\sim C23A-C24A
 with sigma of 0.04
 C23-C25 \\sim C23A-C25A
 with sigma of 0.04
 C24-C25 \\sim C24A-C25A
 with sigma of 0.04
 N4-Si6 \\sim N4-Si6A
 with sigma of 0.02
 C28-Si6 \\sim C28A-Si6A
 with sigma of 0.02
 Si6-C27 \\sim Si6A-C27A
 with sigma of 0.02
 Si6-C30 \\sim Si6A-C30A
 with sigma of 0.02
 N4-C28 \\sim N4-C28A
 with sigma of 0.04
 N4-C27 \\sim N4-C27A
 with sigma of 0.04
 N4-C30 \\sim N4-C30A
 with sigma of 0.04
 C28-C27 \\sim C28A-C27A
 with sigma of 0.04
 C28-C30 \\sim C28A-C30A
 with sigma of 0.04
 C27-C30 \\sim C27A-C30A
 with sigma of 0.04
 Zn1-N1 \\sim Zn1-N1A
 with sigma of 0.02
 Zn1-N2 \\sim Zn1-N2A
 with sigma of 0.02
 N1-C1 \\sim N1A-C1A
 with sigma of 0.02
 N1-C5 \\sim N1A-C5A
 with sigma of 0.02
 N2-C6 \\sim N2A-C6A
 with sigma of 0.02
 N2-C10 \\sim N2A-C10A
 with sigma of 0.02
 C1-C2 \\sim C1A-C2A
 with sigma of 0.02
 C2-C3 \\sim C2A-C3A
 with sigma of 0.02
 C3-C4 \\sim C3A-C4A
 with sigma of 0.02
 C4-C5 \\sim C4A-C5A
 with sigma of 0.02
 C5-C6 \\sim C5A-C6A
 with sigma of 0.02
 C6-C7 \\sim C6A-C7A
 with sigma of 0.02
 C7-C8 \\sim C7A-C8A
 with sigma of 0.02
 C8-C9 \\sim C8A-C9A
 with sigma of 0.02
 C9-C10 \\sim C9A-C10A
 with sigma of 0.02
 Zn1-C1 \\sim Zn1-C1A
 with sigma of 0.04
 Zn1-C5 \\sim Zn1-C5A
 with sigma of 0.04
 Zn1-C6 \\sim Zn1-C6A
 with sigma of 0.04
 Zn1-C10 \\sim Zn1-C10A
 with sigma of 0.04
 N1-C2 \\sim N1A-C2A
 with sigma of 0.04
 N1-C4 \\sim N1A-C4A
 with sigma of 0.04
 N1-C6 \\sim N1A-C6A
 with sigma of 0.04
 N2-C5 \\sim N2A-C5A
 with sigma of 0.04
 N2-C7 \\sim N2A-C7A
 with sigma of 0.04
 N2-C9 \\sim N2A-C9A
 with sigma of 0.04
 C1-C3 \\sim C1A-C3A
 with sigma of 0.04
 C1-C5 \\sim C1A-C5A
 with sigma of 0.04
 C2-C4 \\sim C2A-C4A
 with sigma of 0.04
 C3-C5 \\sim C3A-C5A
 with sigma of 0.04
 C4-C6 \\sim C4A-C6A
 with sigma of 0.04
 C5-C7 \\sim C5A-C7A
 with sigma of 0.04
 C6-C8 \\sim C6A-C8A
 with sigma of 0.04
 C6-C10 \\sim C6A-C10A
 with sigma of 0.04
 C7-C9 \\sim C7A-C9A
 with sigma of 0.04
 C8-C10 \\sim C8A-C10A
 with sigma of 0.04
3. Uiso/Uaniso restraints and constraints
O3 \\sim O6 \\sim O8 \\sim O10 \\sim O12 \\sim O14 \\sim C41 \\sim C45 \\sim
C46 \\sim C47 \\sim C48 \\sim C49 \\sim C50 \\sim C59 \\sim C60 \\sim C62 \\sim
C65 \\sim C67: within 2A with sigma of 0.04 and sigma for terminal atoms of 0.08
O4 \\sim O5 \\sim O7 \\sim O9 \\sim O11 \\sim O13 \\sim C39 \\sim C40 \\sim C51
\\sim C52 \\sim C53 \\sim C55 \\sim C56 \\sim C57 \\sim C63 \\sim C64 \\sim C68
\\sim C69: within 2A with sigma of 0.04 and sigma for terminal atoms of 0.08
O1 \\sim C31 \\sim C32 \\sim C33 \\sim C34: within 2A with sigma of 0.04 and
sigma for terminal atoms of 0.08
O2 \\sim C35 \\sim C36 \\sim C37 \\sim C38: within 2A with sigma of 0.04 and
sigma for terminal atoms of 0.08
C23 \\sim C24 \\sim Si3 \\sim C25 \\sim N4 \\sim C30 \\sim Si6 \\sim C27:
within 2A with sigma of 0.04 and sigma for terminal atoms of 0.08
C23 \\sim C24 \\sim Si3 \\sim C25: within 2A with sigma of 0.04 and sigma for
terminal atoms of 0.08
N4 \\sim C27 \\sim Si6 \\sim C28 \\sim C30: within 2A with sigma of 0.04 and
sigma for terminal atoms of 0.08
N1 \\sim N2 \\sim C1 \\sim H1 \\sim C2 \\sim H2 \\sim C3 \\sim H3 \\sim C4
\\sim H4 \\sim C5 \\sim C6 \\sim C7 \\sim H7 \\sim C8 \\sim H8 \\sim C9 \\sim
H9 \\sim C10 \\sim H10: within 2A with sigma of 0.04 and sigma for terminal
atoms of 0.08
N1A \\sim N2A \\sim C1A \\sim C2A \\sim H2A \\sim C3A \\sim H3A \\sim C4A \\sim
H4A \\sim C5A \\sim C6A \\sim C7A \\sim H7A \\sim C8A \\sim H8A \\sim C9A \\sim
H9A \\sim C10A \\sim H10A \\sim H1A: within 2A with sigma of 0.04 and sigma for
terminal atoms of 0.08
Uanis(O14) \\sim Ueq, Uanis(O12) \\sim Ueq, Uanis(O10) \\sim Ueq, Uanis(O8)
\\sim Ueq, Uanis(O6) \\sim Ueq, Uanis(O3) \\sim Ueq, Uanis(C59) \\sim Ueq,
Uanis(C41) \\sim Ueq, Uanis(C45) \\sim Ueq, Uanis(C46) \\sim Ueq, Uanis(C47)
\\sim Ueq, Uanis(C48) \\sim Ueq, Uanis(C49) \\sim Ueq, Uanis(C50) \\sim Ueq,
Uanis(C67) \\sim Ueq, Uanis(C65) \\sim Ueq, Uanis(C62) \\sim Ueq, Uanis(C60)
\\sim Ueq: with sigma of 0.1 and sigma for terminal atoms of 0.2
Uanis(O4) \\sim Ueq, Uanis(O5) \\sim Ueq, Uanis(O7) \\sim Ueq, Uanis(O9) \\sim
Ueq, Uanis(O11) \\sim Ueq, Uanis(O13) \\sim Ueq, Uanis(C63) \\sim Ueq,
Uanis(C64) \\sim Ueq, Uanis(C68) \\sim Ueq, Uanis(C69) \\sim Ueq, Uanis(C51)
\\sim Ueq, Uanis(C52) \\sim Ueq, Uanis(C53) \\sim Ueq, Uanis(C55) \\sim Ueq,
Uanis(C56) \\sim Ueq, Uanis(C57) \\sim Ueq, Uanis(C40) \\sim Ueq, Uanis(C39)
\\sim Ueq: with sigma of 0.1 and sigma for terminal atoms of 0.2
Uanis(O1) \\sim Ueq, Uanis(C34) \\sim Ueq, Uanis(C33) \\sim Ueq, Uanis(C32)
\\sim Ueq, Uanis(C31) \\sim Ueq: with sigma of 0.1 and sigma for terminal atoms
of 0.2
Uanis(C36) \\sim Ueq, Uanis(C35) \\sim Ueq, Uanis(O2) \\sim Ueq, Uanis(C38)
\\sim Ueq, Uanis(C37) \\sim Ueq: with sigma of 0.1 and sigma for terminal atoms
of 0.2
Uanis(C23) \\sim Ueq, Uanis(C24) \\sim Ueq, Uanis(Si3) \\sim Ueq, Uanis(C25)
\\sim Ueq, Uanis(N4) \\sim Ueq, Uanis(C30) \\sim Ueq, Uanis(Si6) \\sim Ueq,
Uanis(C27) \\sim Ueq: with sigma of 0.1 and sigma for terminal atoms of 0.2
Uanis(C23) \\sim Ueq, Uanis(C24) \\sim Ueq, Uanis(Si3) \\sim Ueq, Uanis(C25)
\\sim Ueq: with sigma of 0.1 and sigma for terminal atoms of 0.2
Uanis(N4) \\sim Ueq, Uanis(C27) \\sim Ueq, Uanis(Si6) \\sim Ueq, Uanis(C28)
\\sim Ueq, Uanis(C30) \\sim Ueq: with sigma of 0.1 and sigma for terminal atoms
of 0.2
Uanis(Si6) \\sim Ueq, Uanis(C27) \\sim Ueq: with sigma of 0.01 and sigma for
terminal atoms of 0.0002
Uanis(C27) \\sim Ueq, Uanis(C28) \\sim Ueq, Uanis(C30) \\sim Ueq: with sigma of
0.01 and sigma for terminal atoms of 0.02
Uanis(N1) \\sim Ueq, Uanis(N2) \\sim Ueq, Uanis(C1) \\sim Ueq, Uanis(C2) \\sim
Ueq, Uanis(C3) \\sim Ueq, Uanis(C4) \\sim Ueq, Uanis(C5) \\sim Ueq, Uanis(C6)
\\sim Ueq, Uanis(C7) \\sim Ueq, Uanis(C8) \\sim Ueq, Uanis(C9) \\sim Ueq,
Uanis(C10) \\sim Ueq, : with sigma of 0.1 and sigma for terminal atoms of 0.2
Uanis(N1A) \\sim Ueq, Uanis(N2A) \\sim Ueq, Uanis(C1A) \\sim Ueq, Uanis(C2A)
\\sim Ueq, Uanis(C3A) \\sim Ueq, Uanis(C4A) \\sim Ueq, Uanis(C5A) \\sim Ueq,
Uanis(C6A) \\sim Ueq, Uanis(C7A) \\sim Ueq, Uanis(C8A) \\sim Ueq, Uanis(C9A)
\\sim Ueq, Uanis(C10A) \\sim Ueq, : with sigma of 0.1 and sigma for terminal
atoms of 0.2
Uanis(C6) = Uanis(C2)
Uanis(C10) = Uanis(C1)
Uanis(C34) = Uanis(C31) = Uanis(C32) = Uanis(C33)
Uanis(O14) = Uanis(O4) = Uanis(O3) = Uanis(O5) = Uanis(O6) = Uanis(O7) =
Uanis(O8) = Uanis(O9) = Uanis(O10) = Uanis(O11) = Uanis(O12) = Uanis(O13)
Uanis(C40) = Uanis(C59) = Uanis(C41) = Uanis(C50) = Uanis(C39)
Uanis(C25) = Uanis(C24) = Uanis(C23)
Uanis(C35) = Uanis(C38)
Uanis(C24) = Uanis(C25A)
Uanis(C24A) = Uanis(C23)
Uanis(C23A) = Uanis(C25)
Uanis(Si3) = Uanis(Si1) = Uanis(Si3A)
Uanis(C1) = Uanis(C7)
Uanis(C22) = Uanis(C21)
Uanis(Si6A) = Uanis(Si6)
Uanis(C27A) = Uanis(C27)
Uanis(C30A) = Uanis(C30)
Uanis(N1A) = Uanis(N4)
Uanis(N1) = Uanis(N3)
Uanis(C3) = Uanis(C3A)
Uanis(C2A) = Uanis(C2)
4. Rigid body (RIGU) restrains
 O3, O6, O8, O10, O12, O14, C41, C45, C46, C47, C48, C49, C50, C59, C60, C62,
 C65, C67
 with sigma for 1-2 distances of 0.004 and sigma for 1-3 distances of 0.004
 O4, O5, O7, O9, O11, O13, C39, C40, C51, C52, C53, C55, C56, C57, C63, C64,
 C68, C69
 with sigma for 1-2 distances of 0.004 and sigma for 1-3 distances of 0.004
 O1, C31, C32, C33, C34
 with sigma for 1-2 distances of 0.004 and sigma for 1-3 distances of 0.004
 O2, C35, C36, C37, C38
 with sigma for 1-2 distances of 0.004 and sigma for 1-3 distances of 0.004
 C23, C24, Si3, C25, N4, C30, Si6, C27
 with sigma for 1-2 distances of 0.004 and sigma for 1-3 distances of 0.004
 C23, C24, Si3, C25
 with sigma for 1-2 distances of 0.004 and sigma for 1-3 distances of 0.004
 N4, C27, Si6, C28, C30
 with sigma for 1-2 distances of 0.004 and sigma for 1-3 distances of 0.004
 N1, N2, C1, H1, C2, H2, C3, H3, C4, H4, C5, C6, C7, H7, C8, H8, C9, H9, C10,
 H10
 with sigma for 1-2 distances of 0.004 and sigma for 1-3 distances of 0.004
 N1A, N2A, C1A, C2A, H2A, C3A, H3A, C4A, H4A, C5A, C6A, C7A, H7A, C8A, H8A,
 C9A, H9A, C10A, H10A, H1A
 with sigma for 1-2 distances of 0.004 and sigma for 1-3 distances of 0.004
5. Others
 Fixed Sof: Si3(0.5) N1(0.5) N2(0.5) C1(0.5) H1(0.5) C2(0.5) H2(0.5) C3(0.5)
 H3(0.5) C4(0.5) H4(0.5) C5(0.5) C23(0.5) H23A(0.5) H23B(0.5) H23C(0.5)
 C24(0.5) H24A(0.5) H24B(0.5) H24C(0.5) C25(0.5) H25A(0.5) H25B(0.5) H25C(0.5)
 C28(0.5) H28A(0.5) H28B(0.5) H28C(0.5) Si6(0.5) C6(0.5) C7(0.5) H7(0.5)
 C8(0.5) H8(0.5) C9(0.5) H9(0.5) C10(0.5) H10(0.5) C20(0.5) H20A(0.5) H20B(0.5)
 H20C(0.5) C27(0.5) H27A(0.5) H27B(0.5) H27C(0.5) C30(0.5) H30A(0.5) H30B(0.5)
 H30C(0.5) C19(0.5) H19A(0.5) H19B(0.5) H19C(0.5) O1(0.5) C31(0.5) H31A(0.5)
 H31B(0.5) H31C(0.5) C32(0.5) H32A(0.5) H32B(0.5) C33(0.5) H33A(0.5) H33B(0.5)
 C34(0.5) H34A(0.5) H34B(0.5) H34C(0.5) O2(0.5) C35(0.5) H35A(0.5) H35B(0.5)
 C36(0.5) H36A(0.5) H36B(0.5) H36C(0.5) C37(0.5) H37A(0.5) H37B(0.5) H37C(0.5)
 C38(0.5) H38A(0.5) H38B(0.5) O3(0.5) O6(0.5) O8(0.5) O10(0.5) O12(0.5)
 O14(0.5) C41(0.5) H41A(0.5) H41B(0.5) C45(0.5) H45A(0.5) H45B(0.5) C46(0.5)
 H46A(0.5) H46B(0.5) C47(0.5) H47A(0.5) H47B(0.5) C48(0.5) H48A(0.5) H48B(0.5)
 C49(0.5) H49A(0.5) H49B(0.5) C50(0.5) H50A(0.5) H50B(0.5) C59(0.5) H59A(0.5)
 H59B(0.5) C60(0.5) H60A(0.5) H60B(0.5) C62(0.5) H62A(0.5) H62B(0.5) C65(0.5)
 H65A(0.5) H65B(0.5) C67(0.5) H67A(0.5) H67B(0.5) O4(0.5) O5(0.5) O7(0.5)
 O9(0.5) O11(0.5) O13(0.5) C39(0.5) H39A(0.5) H39B(0.5) C40(0.5) H40A(0.5)
 H40B(0.5) C51(0.5) H51A(0.5) H51B(0.5) C52(0.5) H52A(0.5) H52B(0.5) C53(0.5)
 H53A(0.5) H53B(0.5) C55(0.5) H55A(0.5) H55B(0.5) C56(0.5) H56A(0.5) H56B(0.5)
 C57(0.5) H57A(0.5) H57B(0.5) C63(0.5) H63A(0.5) H63B(0.5) C64(0.5) H64A(0.5)
 H64B(0.5) C68(0.5) H68A(0.5) H68B(0.5) C69(0.5) H69A(0.5) H69B(0.5) C23A(0.5)
 H23D(0.5) H23E(0.5) H23F(0.5) C24A(0.5) H24D(0.5) H24E(0.5) H24F(0.5)
 Si3A(0.5) C25A(0.5) H25D(0.5) H25E(0.5) H25F(0.5) C27A(0.5) H27D(0.5)
 H27E(0.5) H27F(0.5) Si6A(0.5) C28A(0.5) H28D(0.5) H28E(0.5) H28F(0.5)
 C30A(0.5) H30D(0.5) H30E(0.5) H30F(0.5) N1A(0.5) N2A(0.5) C1A(0.5) H1A(0.5)
 C2A(0.5) H2A(0.5) C3A(0.5) H3A(0.5) C4A(0.5) H4A(0.5) C5A(0.5) C6A(0.5)
 C7A(0.5) H7A(0.5) C8A(0.5) H8A(0.5) C9A(0.5) H9A(0.5) C10A(0.5) H10A(0.5)
6.a Secondary CH2 refined with riding coordinates:
 C32(H32A,H32B), C33(H33A,H33B), C35(H35A,H35B), C38(H38A,H38B), C41(H41A,
 H41B), C45(H45A,H45B), C46(H46A,H46B), C47(H47A,H47B), C48(H48A,H48B),
 C49(H49A,H49B), C50(H50A,H50B), C59(H59A,H59B), C60(H60A,H60B), C62(H62A,H62B),
  C65(H65A,H65B), C67(H67A,H67B), C39(H39A,H39B), C40(H40A,H40B), C51(H51A,
 H51B), C52(H52A,H52B), C53(H53A,H53B), C55(H55A,H55B), C56(H56A,H56B),
 C57(H57A,H57B), C63(H63A,H63B), C64(H64A,H64B), C68(H68A,H68B), C69(H69A,H69B)
6.b Aromatic/amide H refined with riding coordinates:
 C1(H1), C2(H2), C3(H3), C4(H4), C7(H7), C8(H8), C9(H9), C10(H10), C1A(H1A),
 C2A(H2A), C3A(H3A), C4A(H4A), C7A(H7A), C8A(H8A), C9A(H9A), C10A(H10A)
6.c Idealised Me refined as rotating group:
 C16(H16A,H16B,H16C), C17(H17A,H17B,H17C), C18(H18A,H18B,H18C), C21(H21A,H21B,
 H21C), C22(H22A,H22B,H22C), C23(H23A,H23B,H23C), C24(H24A,H24B,H24C), C25(H25A,
 H25B,H25C), C28(H28A,H28B,H28C), C20(H20A,H20B,H20C), C27(H27A,H27B,H27C),
 C30(H30A,H30B,H30C), C19(H19A,H19B,H19C), C31(H31A,H31B,H31C), C34(H34A,H34B,
 H34C), C36(H36A,H36B,H36C), C37(H37A,H37B,H37C), C23A(H23D,H23E,H23F),
 C24A(H24D,H24E,H24F), C25A(H25D,H25E,H25F), C27A(H27D,H27E,H27F), C28A(H28D,
 H28E,H28F), C30A(H30D,H30E,H30F)
;
_olex2_submission_special_instructions 'No special instructions were received'

loop_
_space_group_symop_operation_xyz
'x, y, z'
'-x, y+1/2, -z+1/2'
'-x, -y, -z'
'x, -y-1/2, z-1/2'

loop_
_atom_site_label
_atom_site_type_symbol
_atom_site_fract_x
_atom_site_fract_y
_atom_site_fract_z
_atom_site_U_iso_or_equiv
_atom_site_adp_type
_atom_site_occupancy
_atom_site_site_symmetry_order
_atom_site_calc_flag
_atom_site_refinement_flags_posn
_atom_site_refinement_flags_adp
_atom_site_refinement_flags_occupancy
_atom_site_disorder_assembly
_atom_site_disorder_group
Zn1 Zn 0.52292(7) 0.74343(4) 0.55188(4) 0.0183(2) Uani 1 1 d D . . . .
Si1 Si 0.7774(2) 0.71645(15) 0.55614(11) 0.0342(5) Uani 1 1 d D . . . .
Si2 Si 0.63034(18) 0.63714(12) 0.46532(10) 0.0218(5) Uani 1 1 d . . . . .
Si3 Si 0.4474(5) 0.8521(3) 0.4548(3) 0.0342(5) Uani 0.5 1 d D U P A 1
N1 N 0.546(4) 0.8117(11) 0.6251(7) 0.0271(14) Uani 0.5 1 d D U P B 1
N2 N 0.482(5) 0.6742(10) 0.6191(7) 0.022(6) Uani 0.5 1 d D U P B 1
N3 N 0.6526(5) 0.7013(4) 0.5184(3) 0.0271(14) Uani 1 1 d . . . . .
N4 N 0.3973(7) 0.7853(4) 0.5027(3) 0.0367(15) Uani 1 1 d D U . . .
C1 C 0.552(2) 0.8861(9) 0.6194(8) 0.024(2) Uani 0.5 1 d D U P B 1
H1 H 0.548878 0.906297 0.581014 0.029 Uiso 0.5 1 calc R U P B 1
C2 C 0.5620(17) 0.9322(9) 0.6669(7) 0.024(3) Uani 0.5 1 d D U P B 1
H2 H 0.567923 0.983286 0.662644 0.029 Uiso 0.5 1 calc R U P B 1
C3 C 0.563(3) 0.8988(11) 0.7217(8) 0.031(3) Uani 0.5 1 d D U P B 1
H3 H 0.584123 0.926196 0.756183 0.038 Uiso 0.5 1 calc R U P B 1
C4 C 0.533(4) 0.8267(11) 0.7273(8) 0.030(6) Uani 0.5 1 d D U P B 1
H4 H 0.521117 0.807822 0.765003 0.036 Uiso 0.5 1 calc R U P B 1
C5 C 0.519(6) 0.7803(13) 0.6766(9) 0.025(7) Uani 0.5 1 d D U P B 1
C16 C 0.4818(7) 0.6239(5) 0.4411(4) 0.035(2) Uani 1 1 d . . . . .
H16A H 0.443879 0.605753 0.474197 0.053 Uiso 1 1 calc GR . . . .
H16B H 0.473941 0.588689 0.408859 0.053 Uiso 1 1 calc GR . . . .
H16C H 0.449204 0.670263 0.427644 0.053 Uiso 1 1 calc GR . . . .
C17 C 0.6948(10) 0.6595(6) 0.3957(4) 0.047(3) Uani 1 1 d . . . . .
H17A H 0.657565 0.701752 0.376758 0.071 Uiso 1 1 calc GR . . . .
H17B H 0.687131 0.617966 0.368836 0.071 Uiso 1 1 calc GR . . . .
H17C H 0.773062 0.670556 0.405172 0.071 Uiso 1 1 calc GR . . . .
C18 C 0.6814(8) 0.5451(5) 0.4889(4) 0.035(2) Uani 1 1 d . . . . .
H18A H 0.760299 0.547656 0.501801 0.052 Uiso 1 1 calc GR . . . .
H18B H 0.669311 0.511288 0.455827 0.052 Uiso 1 1 calc GR . . . .
H18C H 0.641312 0.528094 0.521564 0.052 Uiso 1 1 calc GR . . . .
C21 C 0.7870(10) 0.6798(7) 0.6318(6) 0.069(3) Uani 1 1 d . . . . .
H21A H 0.736290 0.706212 0.654919 0.103 Uiso 1 1 calc GR . . . .
H21B H 0.862582 0.685419 0.650100 0.103 Uiso 1 1 calc GR . . . .
H21C H 0.767362 0.628214 0.630532 0.103 Uiso 1 1 calc GR . . . .
C22 C 0.8148(10) 0.8146(7) 0.5621(6) 0.069(3) Uani 1 1 d . . . . .
H22A H 0.810682 0.836044 0.522629 0.103 Uiso 1 1 calc GR . . . .
H22B H 0.889898 0.819555 0.581071 0.103 Uiso 1 1 calc GR . . . .
H22C H 0.763292 0.839740 0.585592 0.103 Uiso 1 1 calc GR . . . .
C23 C 0.5977(17) 0.8629(14) 0.4567(11) 0.058(3) Uani 0.5 1 d D U P A 1
H23A H 0.626139 0.884116 0.494521 0.087 Uiso 0.5 1 calc GR . P A 1
H23B H 0.615156 0.894963 0.424655 0.087 Uiso 0.5 1 calc GR . P A 1
H23C H 0.631912 0.815404 0.452084 0.087 Uiso 0.5 1 calc GR . P A 1
C24 C 0.400(2) 0.8158(11) 0.3761(8) 0.058(3) Uani 0.5 1 d D U P A 1
H24A H 0.454304 0.781343 0.363812 0.087 Uiso 0.5 1 calc GR . P A 1
H24B H 0.392354 0.856432 0.348342 0.087 Uiso 0.5 1 calc GR . P A 1
H24C H 0.328376 0.791337 0.376641 0.087 Uiso 0.5 1 calc GR . P A 1
C25 C 0.380(2) 0.9412(11) 0.4573(10) 0.058(3) Uani 0.5 1 d D U P A 1
H25A H 0.303252 0.937305 0.440114 0.087 Uiso 0.5 1 calc GR . P A 1
H25B H 0.419042 0.976485 0.434804 0.087 Uiso 0.5 1 calc GR . P A 1
H25C H 0.381136 0.957388 0.498243 0.087 Uiso 0.5 1 calc GR . P A 1
C28 C 0.2326(19) 0.7976(14) 0.5885(9) 0.039(6) Uani 0.5 1 d D U P A -2
H28A H 0.283004 0.776864 0.620080 0.059 Uiso 0.5 1 calc GR . P A -2
H28B H 0.156511 0.785225 0.595059 0.059 Uiso 0.5 1 calc GR . P A -2
H28C H 0.240987 0.850450 0.588230 0.059 Uiso 0.5 1 calc GR . P A -2
Si6 Si 0.2654(9) 0.7599(8) 0.5162(6) 0.049(2) Uani 0.5 1 d D U P A -2
C6 C 0.4782(19) 0.7082(9) 0.6744(7) 0.024(3) Uani 0.5 1 d D U P B 1
C7 C 0.4353(15) 0.6668(8) 0.7190(7) 0.024(2) Uani 0.5 1 d D U P B 1
H7 H 0.428774 0.689217 0.755930 0.029 Uiso 0.5 1 calc R U P B 1
C8 C 0.4028(14) 0.5962(8) 0.7118(6) 0.026(3) Uani 0.5 1 d D U P B 1
H8 H 0.372854 0.570490 0.742699 0.031 Uiso 0.5 1 calc R U P B 1
C9 C 0.4147(16) 0.5625(8) 0.6574(6) 0.028(3) Uani 0.5 1 d D U P B 1
H9 H 0.399333 0.512427 0.651221 0.034 Uiso 0.5 1 calc R U P B 1
C10 C 0.4494(16) 0.6050(9) 0.6140(7) 0.024(2) Uani 0.5 1 d D U P B 1
H10 H 0.450797 0.583362 0.576354 0.029 Uiso 0.5 1 calc R U P B 1
C20 C 0.8976(15) 0.6561(13) 0.5361(13) 0.050(6) Uani 0.5 1 d D . P C 1
H20A H 0.964930 0.669554 0.560611 0.075 Uiso 0.5 1 calc GR . P C 1
H20B H 0.908818 0.663004 0.494557 0.075 Uiso 0.5 1 calc GR . P C 1
H20C H 0.880125 0.605136 0.543087 0.075 Uiso 0.5 1 calc GR . P C 1
C27 C 0.242(2) 0.6590(11) 0.5179(11) 0.055(3) Uani 0.5 1 d D U P A -2
H27A H 0.270060 0.636576 0.483487 0.083 Uiso 0.5 1 calc GR . P A -2
H27B H 0.162338 0.649332 0.517156 0.083 Uiso 0.5 1 calc GR . P A -2
H27C H 0.279694 0.638654 0.553872 0.083 Uiso 0.5 1 calc GR . P A -2
C30 C 0.150(2) 0.7888(19) 0.4622(12) 0.075(7) Uani 0.5 1 d D U P A -2
H30A H 0.148840 0.841819 0.459253 0.112 Uiso 0.5 1 calc GR . P A -2
H30B H 0.079822 0.771893 0.475240 0.112 Uiso 0.5 1 calc GR . P A -2
H30C H 0.159646 0.767853 0.423561 0.112 Uiso 0.5 1 calc GR . P A -2
C19 C 0.8961(15) 0.6954(15) 0.5093(9) 0.044(6) Uani 0.5 1 d D . P C 2
H19A H 0.904742 0.642747 0.506105 0.066 Uiso 0.5 1 calc GR . P C 2
H19B H 0.964501 0.716559 0.527877 0.066 Uiso 0.5 1 calc GR . P C 2
H19C H 0.879727 0.716175 0.469899 0.066 Uiso 0.5 1 calc GR . P C 2
K1 K 0.92675(19) 0.55532(12) 0.72855(10) 0.0407(5) Uani 1 1 d . . . . .
O1 O 1.0222(17) 0.4912(16) 0.8351(10) 0.119(8) Uani 0.5 1 d D U P D 1
C31 C 0.923(2) 0.511(2) 0.9226(16) 0.117(6) Uani 0.5 1 d D U P D 1
H31A H 0.883298 0.540135 0.891193 0.175 Uiso 0.5 1 calc GR . P D 1
H31B H 0.945968 0.543064 0.955994 0.175 Uiso 0.5 1 calc GR . P D 1
H31C H 0.874096 0.473418 0.935309 0.175 Uiso 0.5 1 calc GR . P D 1
C32 C 1.011(3) 0.481(3) 0.9026(15) 0.117(6) Uani 0.5 1 d D U P D 1
H32A H 1.010028 0.428452 0.911173 0.140 Uiso 0.5 1 calc R . P D 1
H32B H 1.077874 0.501548 0.924751 0.140 Uiso 0.5 1 calc R . P D 1
C33 C 1.133(3) 0.460(2) 0.8176(18) 0.117(6) Uani 0.5 1 d D U P D 1
H33A H 1.187892 0.499401 0.817831 0.140 Uiso 0.5 1 calc R . P D 1
H33B H 1.161262 0.423739 0.847633 0.140 Uiso 0.5 1 calc R . P D 1
C34 C 1.125(3) 0.427(2) 0.7638(16) 0.117(6) Uani 0.5 1 d D U P D 1
H34A H 1.054356 0.440342 0.742206 0.175 Uiso 0.5 1 calc GR . P D 1
H34B H 1.128773 0.374467 0.768745 0.175 Uiso 0.5 1 calc GR . P D 1
H34C H 1.185461 0.443560 0.741727 0.175 Uiso 0.5 1 calc GR . P D 1
O2 O 1.0543(15) 0.4670(8) 0.7976(7) 0.057(4) Uani 0.5 1 d D U P D 2
C35 C 1.115(3) 0.4842(16) 0.8523(12) 0.077(5) Uani 0.5 1 d D U P D 2
H35A H 1.163892 0.442610 0.864095 0.093 Uiso 0.5 1 calc R . P D 2
H35B H 1.163537 0.526203 0.845966 0.093 Uiso 0.5 1 calc R . P D 2
C36 C 1.059(3) 0.499(2) 0.8948(13) 0.099(11) Uani 0.5 1 d D U P D 2
H36A H 1.035667 0.550085 0.892130 0.149 Uiso 0.5 1 calc GR . P D 2
H36B H 1.103493 0.491068 0.932196 0.149 Uiso 0.5 1 calc GR . P D 2
H36C H 0.993499 0.467912 0.892794 0.149 Uiso 0.5 1 calc GR . P D 2
C37 C 1.138(2) 0.3572(12) 0.7656(11) 0.059(5) Uani 0.5 1 d D U P D 2
H37A H 1.205398 0.344102 0.790508 0.088 Uiso 0.5 1 calc GR . P D 2
H37B H 1.158291 0.386458 0.732296 0.088 Uiso 0.5 1 calc GR . P D 2
H37C H 1.100618 0.313048 0.750824 0.088 Uiso 0.5 1 calc GR . P D 2
C38 C 1.078(3) 0.3919(13) 0.7940(12) 0.077(5) Uani 0.5 1 d D U P D 2
H38A H 1.101308 0.377906 0.835242 0.093 Uiso 0.5 1 calc R . P D 2
H38B H 1.005055 0.369132 0.784628 0.093 Uiso 0.5 1 calc R . P D 2
O3 O 0.7378(15) 0.4827(9) 0.7293(8) 0.0751(14) Uani 0.5 1 d D U P D 3
O6 O 0.8902(13) 0.4267(10) 0.6617(8) 0.0751(14) Uani 0.5 1 d D U P D 3
O8 O 1.0683(13) 0.5212(9) 0.6451(8) 0.0751(14) Uani 0.5 1 d D U P D 3
O10 O 1.1250(15) 0.6298(9) 0.7233(8) 0.0751(14) Uani 0.5 1 d D U P D 3
O12 O 0.9665(14) 0.6872(13) 0.7882(9) 0.0751(14) Uani 0.5 1 d D U P D 3
O14 O 0.7843(14) 0.6003(9) 0.8047(8) 0.0751(14) Uani 0.5 1 d D U P D 3
C41 C 0.914(2) 0.6950(19) 0.8403(11) 0.087(3) Uani 0.5 1 d D U P D 3
H41A H 0.918088 0.746056 0.853717 0.104 Uiso 0.5 1 calc R . P D 3
H41B H 0.950740 0.664068 0.871786 0.104 Uiso 0.5 1 calc R . P D 3
C45 C 1.0762(15) 0.7115(13) 0.7968(9) 0.057(5) Uani 0.5 1 d D U P D 3
H45A H 1.115883 0.683899 0.829454 0.069 Uiso 0.5 1 calc R . P D 3
H45B H 1.077130 0.763406 0.808083 0.069 Uiso 0.5 1 calc R . P D 3
C46 C 1.134(2) 0.7022(12) 0.7422(11) 0.056(5) Uani 0.5 1 d D U P D 3
H46A H 1.100456 0.734615 0.710839 0.068 Uiso 0.5 1 calc R . P D 3
H46B H 1.212583 0.715383 0.750305 0.068 Uiso 0.5 1 calc R . P D 3
C47 C 1.190(2) 0.6172(11) 0.6773(11) 0.073(6) Uani 0.5 1 d D U P D 3
H47A H 1.267577 0.629064 0.690220 0.087 Uiso 0.5 1 calc R . P D 3
H47B H 1.165367 0.649113 0.643662 0.087 Uiso 0.5 1 calc R . P D 3
C48 C 1.1815(14) 0.5381(9) 0.6577(9) 0.052(4) Uani 0.5 1 d D U P D 3
H48A H 1.221002 0.530839 0.622165 0.063 Uiso 0.5 1 calc R . P D 3
H48B H 1.215099 0.506070 0.689265 0.063 Uiso 0.5 1 calc R . P D 3
C49 C 1.0609(18) 0.4500(12) 0.6215(13) 0.084(7) Uani 0.5 1 d D U P D 3
H49A H 1.095695 0.414867 0.650349 0.101 Uiso 0.5 1 calc R . P D 3
H49B H 1.099194 0.447360 0.585223 0.101 Uiso 0.5 1 calc R . P D 3
C50 C 0.940(2) 0.433(2) 0.6080(11) 0.087(3) Uani 0.5 1 d D U P D 3
H50A H 0.903032 0.471759 0.583487 0.104 Uiso 0.5 1 calc R . P D 3
H50B H 0.930812 0.386653 0.585771 0.104 Uiso 0.5 1 calc R . P D 3
C59 C 0.7935(17) 0.6718(12) 0.8265(13) 0.087(3) Uani 0.5 1 d D U P D 3
H59A H 0.755108 0.675335 0.862697 0.104 Uiso 0.5 1 calc R . P D 3
H59B H 0.756697 0.705356 0.796979 0.104 Uiso 0.5 1 calc R . P D 3
C60 C 0.6757(16) 0.5820(12) 0.7858(13) 0.083(7) Uani 0.5 1 d D U P D 3
H60A H 0.650284 0.611080 0.750605 0.099 Uiso 0.5 1 calc R . P D 3
H60B H 0.627589 0.593374 0.817152 0.099 Uiso 0.5 1 calc R . P D 3
C62 C 0.667(2) 0.5015(13) 0.7708(13) 0.095(8) Uani 0.5 1 d D U P D 3
H62A H 0.685414 0.472670 0.806983 0.113 Uiso 0.5 1 calc R . P D 3
H62B H 0.590525 0.489950 0.755460 0.113 Uiso 0.5 1 calc R . P D 3
C65 C 0.725(3) 0.4111(14) 0.7094(14) 0.068(7) Uani 0.5 1 d D U P D 3
H65A H 0.645725 0.399034 0.702060 0.081 Uiso 0.5 1 calc R . P D 3
H65B H 0.759135 0.377186 0.739466 0.081 Uiso 0.5 1 calc R . P D 3
C67 C 0.7807(17) 0.4040(16) 0.6527(10) 0.070(6) Uani 0.5 1 d D U P D 3
H67A H 0.777847 0.352845 0.639460 0.084 Uiso 0.5 1 calc R . P D 3
H67B H 0.740913 0.433941 0.621557 0.084 Uiso 0.5 1 calc R . P D 3
O4 O 0.7481(16) 0.5023(9) 0.7839(7) 0.0751(14) Uani 0.5 1 d D U P D 4
O5 O 0.8211(14) 0.4213(11) 0.6895(7) 0.0751(14) Uani 0.5 1 d D U P D 4
O7 O 0.9665(13) 0.4808(9) 0.6186(8) 0.0751(14) Uani 0.5 1 d D U P D 4
O9 O 1.1073(16) 0.5918(9) 0.6618(7) 0.0751(14) Uani 0.5 1 d D U P D 4
O11 O 1.0326(14) 0.6839(10) 0.7466(7) 0.0751(14) Uani 0.5 1 d D U P D 4
O13 O 0.8683(14) 0.6249(9) 0.8208(8) 0.0751(14) Uani 0.5 1 d D U P D 4
C39 C 0.739(3) 0.5345(12) 0.8367(10) 0.087(3) Uani 0.5 1 d D U P D 4
H39A H 0.781761 0.505932 0.867528 0.104 Uiso 0.5 1 calc R . P D 4
H39B H 0.660310 0.532133 0.844931 0.104 Uiso 0.5 1 calc R . P D 4
C40 C 0.774(2) 0.6087(12) 0.8416(13) 0.087(3) Uani 0.5 1 d D U P D 4
H40A H 0.715711 0.639353 0.821136 0.104 Uiso 0.5 1 calc R . P D 4
H40B H 0.779666 0.622233 0.883791 0.104 Uiso 0.5 1 calc R . P D 4
C51 C 1.0676(19) 0.4886(12) 0.6012(13) 0.081(7) Uani 0.5 1 d D U P D 4
H51A H 1.067217 0.474112 0.559431 0.097 Uiso 0.5 1 calc R . P D 4
H51B H 1.119862 0.456728 0.624974 0.097 Uiso 0.5 1 calc R . P D 4
C52 C 1.102(2) 0.5628(12) 0.6081(9) 0.077(6) Uani 0.5 1 d D U P D 4
H52A H 1.176590 0.566907 0.594034 0.092 Uiso 0.5 1 calc R . P D 4
H52B H 1.051908 0.592921 0.581716 0.092 Uiso 0.5 1 calc R . P D 4
C53 C 1.136(3) 0.6608(12) 0.6675(10) 0.086(7) Uani 0.5 1 d D U P D 4
H53A H 1.088721 0.689307 0.638242 0.103 Uiso 0.5 1 calc R . P D 4
H53B H 1.212824 0.665772 0.657511 0.103 Uiso 0.5 1 calc R . P D 4
C55 C 1.129(2) 0.6931(16) 0.7251(12) 0.067(7) Uani 0.5 1 d D U P D 4
H55A H 1.187002 0.672011 0.753073 0.080 Uiso 0.5 1 calc R . P D 4
H55B H 1.143093 0.745779 0.722509 0.080 Uiso 0.5 1 calc R . P D 4
C56 C 1.004(2) 0.7049(17) 0.7975(11) 0.080(7) Uani 0.5 1 d D U P D 4
H56A H 1.020600 0.757387 0.800966 0.096 Uiso 0.5 1 calc R . P D 4
H56B H 1.054187 0.680171 0.827989 0.096 Uiso 0.5 1 calc R . P D 4
C57 C 0.894(2) 0.6946(12) 0.8129(16) 0.102(8) Uani 0.5 1 d D U P D 4
H57A H 0.884522 0.721650 0.849541 0.122 Uiso 0.5 1 calc R . P D 4
H57B H 0.841634 0.715132 0.781341 0.122 Uiso 0.5 1 calc R . P D 4
C63 C 0.737(2) 0.4322(11) 0.7785(10) 0.077(6) Uani 0.5 1 d D U P D 4
H63A H 0.668133 0.417517 0.794906 0.092 Uiso 0.5 1 calc R . P D 4
H63B H 0.799025 0.408593 0.802572 0.092 Uiso 0.5 1 calc R . P D 4
C64 C 0.735(3) 0.4053(19) 0.7191(13) 0.076(8) Uani 0.5 1 d D U P D 4
H64A H 0.727294 0.351866 0.720300 0.091 Uiso 0.5 1 calc R . P D 4
H64B H 0.667540 0.424491 0.696547 0.091 Uiso 0.5 1 calc R . P D 4
C68 C 0.815(2) 0.4070(18) 0.6329(9) 0.082(7) Uani 0.5 1 d D U P D 4
H68A H 0.758425 0.438383 0.612238 0.098 Uiso 0.5 1 calc R . P D 4
H68B H 0.791630 0.356004 0.626623 0.098 Uiso 0.5 1 calc R . P D 4
C69 C 0.918(2) 0.4174(13) 0.6069(10) 0.064(5) Uani 0.5 1 d D U P D 4
H69A H 0.969264 0.378272 0.620773 0.076 Uiso 0.5 1 calc R . P D 4
H69B H 0.903055 0.412470 0.563648 0.076 Uiso 0.5 1 calc R . P D 4
C23A C 0.347(2) 0.9376(11) 0.4747(10) 0.058(3) Uani 0.5 1 d D . P A 2
H23D H 0.267849 0.932980 0.478513 0.087 Uiso 0.5 1 calc GR . P A 2
H23E H 0.358994 0.974975 0.445474 0.087 Uiso 0.5 1 calc GR . P A 2
H23F H 0.385121 0.951426 0.512824 0.087 Uiso 0.5 1 calc GR . P A 2
C24A C 0.5579(18) 0.8689(14) 0.4442(11) 0.058(3) Uani 0.5 1 d D . P A 2
H24D H 0.592734 0.883638 0.482828 0.087 Uiso 0.5 1 calc GR . P A 2
H24E H 0.563964 0.908422 0.415952 0.087 Uiso 0.5 1 calc GR . P A 2
H24F H 0.594908 0.825657 0.430778 0.087 Uiso 0.5 1 calc GR . P A 2
Si3A Si 0.4031(4) 0.8473(3) 0.4503(3) 0.0342(5) Uani 0.5 1 d D . P A 2
C25A C 0.346(2) 0.8328(12) 0.3736(8) 0.058(3) Uani 0.5 1 d D . P A 2
H25D H 0.377255 0.788338 0.358418 0.087 Uiso 0.5 1 calc GR . P A 2
H25E H 0.365285 0.874163 0.349477 0.087 Uiso 0.5 1 calc GR . P A 2
H25F H 0.265911 0.828355 0.371943 0.087 Uiso 0.5 1 calc GR . P A 2
C27A C 0.242(2) 0.6727(11) 0.5345(11) 0.055(3) Uani 0.5 1 d D . P A -1
H27D H 0.250706 0.648640 0.496909 0.083 Uiso 0.5 1 calc GR . P A -1
H27E H 0.166234 0.665731 0.544682 0.083 Uiso 0.5 1 calc GR . P A -1
H27F H 0.293610 0.651742 0.565319 0.083 Uiso 0.5 1 calc GR . P A -1
Si6A Si 0.2706(9) 0.7731(9) 0.5276(6) 0.049(2) Uani 0.5 1 d D . P A -1
C28A C 0.2644(19) 0.8178(13) 0.6018(9) 0.037(6) Uani 0.5 1 d D . P A -1
H28D H 0.318564 0.795025 0.630568 0.056 Uiso 0.5 1 calc GR . P A -1
H28E H 0.190436 0.811834 0.614566 0.056 Uiso 0.5 1 calc GR . P A -1
H28F H 0.281153 0.869531 0.598708 0.056 Uiso 0.5 1 calc GR . P A -1
C30A C 0.147(2) 0.8032(19) 0.4799(12) 0.075(7) Uani 0.5 1 d D . P A -1
H30D H 0.153581 0.855188 0.471675 0.112 Uiso 0.5 1 calc GR . P A -1
H30E H 0.081144 0.794400 0.499981 0.112 Uiso 0.5 1 calc GR . P A -1
H30F H 0.142598 0.776090 0.442842 0.112 Uiso 0.5 1 calc GR . P A -1
N1A N 0.544(5) 0.8122(10) 0.6250(6) 0.0367(15) Uani 0.5 1 d D U P B 2
N2A N 0.499(5) 0.6713(10) 0.6196(7) 0.018(6) Uani 0.5 1 d D U P B 2
C1A C 0.5800(16) 0.8818(9) 0.6306(8) 0.028(4) Uani 0.5 1 d D U P B 2
H1A H 0.601739 0.904766 0.596296 0.034 Uiso 0.5 1 calc R U P B 2
C2A C 0.5878(17) 0.9220(9) 0.6816(7) 0.024(3) Uani 0.5 1 d D U P B 2
H2A H 0.606328 0.972056 0.680815 0.029 Uiso 0.5 1 calc R U P B 2
C3A C 0.568(4) 0.8888(11) 0.7343(8) 0.031(3) Uani 0.5 1 d D U P B 2
H3A H 0.569120 0.915775 0.769800 0.038 Uiso 0.5 1 calc R U P B 2
C4A C 0.548(4) 0.8152(12) 0.7330(8) 0.032(6) Uani 0.5 1 d D U P B 2
H4A H 0.542443 0.789212 0.768508 0.038 Uiso 0.5 1 calc R U P B 2
C5A C 0.536(6) 0.7782(12) 0.6776(7) 0.022(6) Uani 0.5 1 d D U P B 2
C6A C 0.5137(16) 0.7035(8) 0.6752(6) 0.024(5) Uani 0.5 1 d D U P B 2
C7A C 0.5118(17) 0.6618(8) 0.7261(6) 0.031(4) Uani 0.5 1 d D U P B 2
H7A H 0.517537 0.684368 0.763655 0.037 Uiso 0.5 1 calc R U P B 2
C8A C 0.5016(15) 0.5885(8) 0.7215(6) 0.028(3) Uani 0.5 1 d D U P B 2
H8A H 0.500799 0.559256 0.755692 0.034 Uiso 0.5 1 calc R U P B 2
C9A C 0.4922(15) 0.5568(8) 0.6654(6) 0.024(3) Uani 0.5 1 d D U P B 2
H9A H 0.485169 0.505643 0.661303 0.028 Uiso 0.5 1 calc R U P B 2
C10A C 0.4932(14) 0.5993(7) 0.6171(6) 0.019(4) Uani 0.5 1 d D U P B 2
H10A H 0.489403 0.576615 0.579562 0.023 Uiso 0.5 1 calc R U P B 2

loop_
_atom_site_aniso_label
_atom_site_aniso_U_11
_atom_site_aniso_U_22
_atom_site_aniso_U_33
_atom_site_aniso_U_23
_atom_site_aniso_U_13
_atom_site_aniso_U_12
Zn1 0.0255(5) 0.0109(4) 0.0204(4) -0.0023(4) 0.0110(3) -0.0028(4)
Si1 0.0285(13) 0.0410(12) 0.0335(11) -0.0175(9) 0.0052(10) -0.0049(11)
Si2 0.0263(12) 0.0177(11) 0.0217(11) -0.0086(9) 0.0048(9) -0.0028(9)
Si3 0.0285(13) 0.0410(12) 0.0335(11) -0.0175(9) 0.0052(10) -0.0049(11)
N1 0.023(3) 0.025(3) 0.037(4) -0.018(3) 0.017(3) -0.011(3)
N2 0.026(16) 0.022(6) 0.020(7) -0.002(5) 0.003(7) 0.002(7)
N3 0.023(3) 0.025(3) 0.037(4) -0.018(3) 0.017(3) -0.011(3)
N4 0.052(4) 0.032(3) 0.028(3) 0.002(3) 0.014(3) 0.018(3)
C1 0.029(6) 0.026(3) 0.019(4) -0.007(3) 0.006(4) -0.001(4)
C2 0.024(7) 0.022(4) 0.026(5) -0.006(3) 0.000(4) 0.008(4)
C3 0.044(6) 0.028(5) 0.020(5) -0.012(4) -0.007(6) 0.008(5)
C4 0.043(14) 0.025(7) 0.020(7) -0.001(5) -0.008(8) 0.018(8)
C5 0.023(17) 0.022(6) 0.031(7) -0.008(5) 0.008(8) 0.007(7)
C16 0.029(5) 0.028(5) 0.045(6) -0.009(4) -0.015(4) 0.001(4)
C17 0.071(8) 0.039(6) 0.035(6) -0.006(5) 0.022(5) -0.005(5)
C18 0.041(5) 0.028(5) 0.035(5) -0.008(4) -0.001(4) 0.010(4)
C21 0.053(5) 0.072(6) 0.077(6) -0.015(5) -0.019(5) -0.025(5)
C22 0.053(5) 0.072(6) 0.077(6) -0.015(5) -0.019(5) -0.025(5)
C23 0.110(10) 0.033(4) 0.036(5) 0.019(4) 0.033(6) 0.025(5)
C24 0.110(10) 0.033(4) 0.036(5) 0.019(4) 0.033(6) 0.025(5)
C25 0.110(10) 0.033(4) 0.036(5) 0.019(4) 0.033(6) 0.025(5)
C28 0.026(11) 0.040(12) 0.052(11) 0.001(9) 0.006(8) -0.010(9)
Si6 0.0417(18) 0.078(5) 0.027(5) -0.001(3) 0.006(2) 0.035(2)
C6 0.024(7) 0.022(4) 0.026(5) -0.006(3) 0.000(4) 0.008(4)
C7 0.029(6) 0.026(3) 0.019(4) -0.007(3) 0.006(4) -0.001(4)
C8 0.034(9) 0.026(6) 0.019(6) 0.005(5) 0.009(6) 0.000(6)
C9 0.037(9) 0.021(7) 0.026(6) -0.003(5) 0.006(6) -0.008(7)
C10 0.029(6) 0.026(3) 0.019(4) -0.007(3) 0.006(4) -0.001(4)
C20 0.017(10) 0.047(14) 0.08(2) -0.019(13) 0.001(11) 0.007(10)
C27 0.055(3) 0.056(3) 0.055(3) 0.0000(2) 0.0053(4) 0.0000(2)
C30 0.068(8) 0.097(13) 0.058(13) -0.008(11) -0.002(9) 0.040(9)
C19 0.025(11) 0.075(18) 0.034(12) -0.019(11) 0.010(9) 0.000(11)
K1 0.0474(13) 0.0373(12) 0.0393(12) -0.0079(9) 0.0140(10) 0.0059(10)
O1 0.046(10) 0.19(2) 0.127(14) 0.054(16) 0.012(11) 0.001(12)
C31 0.060(9) 0.165(16) 0.128(13) 0.048(13) 0.024(10) -0.004(10)
C32 0.060(9) 0.165(16) 0.128(13) 0.048(13) 0.024(10) -0.004(10)
C33 0.060(9) 0.165(16) 0.128(13) 0.048(13) 0.024(10) -0.004(10)
C34 0.060(9) 0.165(16) 0.128(13) 0.048(13) 0.024(10) -0.004(10)
O2 0.056(10) 0.050(8) 0.062(8) 0.009(7) -0.009(7) 0.003(7)
C35 0.100(13) 0.056(8) 0.070(9) 0.011(8) -0.021(8) 0.013(8)
C36 0.078(18) 0.12(3) 0.090(14) -0.061(17) -0.026(12) -0.033(16)
C37 0.062(14) 0.041(11) 0.069(14) 0.020(10) -0.016(10) -0.008(9)
C38 0.100(13) 0.056(8) 0.070(9) 0.011(8) -0.021(8) 0.013(8)
O3 0.074(3) 0.078(3) 0.078(3) -0.025(3) 0.030(3) -0.009(3)
O6 0.074(3) 0.078(3) 0.078(3) -0.025(3) 0.030(3) -0.009(3)
O8 0.074(3) 0.078(3) 0.078(3) -0.025(3) 0.030(3) -0.009(3)
O10 0.074(3) 0.078(3) 0.078(3) -0.025(3) 0.030(3) -0.009(3)
O12 0.074(3) 0.078(3) 0.078(3) -0.025(3) 0.030(3) -0.009(3)
O14 0.074(3) 0.078(3) 0.078(3) -0.025(3) 0.030(3) -0.009(3)
C41 0.099(6) 0.086(7) 0.082(6) -0.039(6) 0.045(5) -0.013(6)
C45 0.075(9) 0.049(11) 0.047(10) -0.011(8) 0.001(8) -0.035(9)
C46 0.053(11) 0.065(9) 0.048(11) -0.009(9) -0.014(8) -0.004(10)
C47 0.064(13) 0.052(10) 0.112(14) 0.003(10) 0.059(11) 0.002(9)
C48 0.057(7) 0.049(9) 0.057(11) 0.017(8) 0.038(8) 0.008(7)
C49 0.098(10) 0.077(11) 0.083(16) -0.029(12) 0.045(11) -0.007(10)
C50 0.099(6) 0.086(7) 0.082(6) -0.039(6) 0.045(5) -0.013(6)
C59 0.099(6) 0.086(7) 0.082(6) -0.039(6) 0.045(5) -0.013(6)
C60 0.070(9) 0.099(13) 0.083(16) -0.022(12) 0.027(10) -0.008(10)
C62 0.068(14) 0.113(14) 0.110(16) -0.047(13) 0.045(12) -0.041(11)
C65 0.057(14) 0.069(10) 0.075(14) -0.005(11) -0.002(11) -0.010(11)
C67 0.087(9) 0.052(13) 0.069(13) -0.022(11) 0.007(9) -0.020(10)
O4 0.074(3) 0.078(3) 0.078(3) -0.025(3) 0.030(3) -0.009(3)
O5 0.074(3) 0.078(3) 0.078(3) -0.025(3) 0.030(3) -0.009(3)
O7 0.074(3) 0.078(3) 0.078(3) -0.025(3) 0.030(3) -0.009(3)
O9 0.074(3) 0.078(3) 0.078(3) -0.025(3) 0.030(3) -0.009(3)
O11 0.074(3) 0.078(3) 0.078(3) -0.025(3) 0.030(3) -0.009(3)
O13 0.074(3) 0.078(3) 0.078(3) -0.025(3) 0.030(3) -0.009(3)
C39 0.099(6) 0.086(7) 0.082(6) -0.039(6) 0.045(5) -0.013(6)
C40 0.099(6) 0.086(7) 0.082(6) -0.039(6) 0.045(5) -0.013(6)
C51 0.089(10) 0.083(13) 0.077(16) -0.029(12) 0.047(12) -0.007(10)
C52 0.070(14) 0.083(12) 0.083(10) -0.028(10) 0.042(11) -0.005(10)
C53 0.101(17) 0.080(9) 0.083(14) -0.016(10) 0.036(12) -0.022(11)
C55 0.069(11) 0.057(14) 0.077(15) -0.012(10) 0.023(12) -0.015(11)
C56 0.104(15) 0.072(15) 0.072(11) 0.011(11) 0.048(13) 0.031(11)
C57 0.113(16) 0.072(9) 0.13(2) 0.012(15) 0.071(15) 0.022(10)
C63 0.048(13) 0.091(8) 0.093(12) -0.026(10) 0.014(11) -0.005(10)
C64 0.058(13) 0.068(15) 0.102(13) -0.027(11) 0.013(12) -0.033(13)
C68 0.090(14) 0.069(15) 0.087(8) -0.028(11) 0.017(10) -0.004(11)
C69 0.085(12) 0.065(10) 0.039(10) -0.019(10) -0.003(9) 0.003(9)
C23A 0.110(10) 0.033(4) 0.036(5) 0.019(4) 0.033(6) 0.025(5)
C24A 0.110(10) 0.033(4) 0.036(5) 0.019(4) 0.033(6) 0.025(5)
Si3A 0.0285(13) 0.0410(12) 0.0335(11) -0.0175(9) 0.0052(10) -0.0049(11)
C25A 0.110(10) 0.033(4) 0.036(5) 0.019(4) 0.033(6) 0.025(5)
C27A 0.055(3) 0.056(3) 0.055(3) 0.0000(2) 0.0053(4) 0.0000(2)
Si6A 0.0417(18) 0.078(5) 0.027(5) -0.001(3) 0.006(2) 0.035(2)
C28A 0.034(15) 0.037(14) 0.045(14) 0.004(10) 0.026(12) 0.008(11)
C30A 0.068(8) 0.097(13) 0.058(13) -0.008(11) -0.002(9) 0.040(9)
N1A 0.052(4) 0.032(3) 0.028(3) 0.002(3) 0.014(3) 0.018(3)
N2A 0.026(17) 0.018(6) 0.010(6) -0.002(5) 0.005(7) -0.005(7)
C1A 0.022(11) 0.034(6) 0.030(7) -0.009(5) 0.012(7) 0.003(6)
C2A 0.024(7) 0.022(4) 0.026(5) -0.006(3) 0.000(4) 0.008(4)
C3A 0.044(6) 0.028(5) 0.020(5) -0.012(4) -0.007(6) 0.008(5)
C4A 0.049(16) 0.024(7) 0.021(7) -0.008(6) -0.008(9) 0.014(9)
C5A 0.024(18) 0.022(6) 0.019(6) -0.008(4) -0.005(6) 0.009(7)
C6A 0.035(13) 0.024(5) 0.012(6) -0.007(4) 0.005(6) 0.008(6)
C7A 0.050(10) 0.025(6) 0.017(6) -0.005(5) 0.001(7) -0.007(7)
C8A 0.037(9) 0.025(6) 0.022(6) -0.002(5) 0.007(6) -0.005(6)
C9A 0.033(9) 0.016(6) 0.024(6) 0.000(4) 0.009(6) -0.003(6)
C10A 0.021(9) 0.019(6) 0.019(6) -0.004(5) 0.009(6) 0.001(6)

loop_
_atom_type_symbol
_atom_type_description
_atom_type_scat_dispersion_real
_atom_type_scat_dispersion_imag
_atom_type_scat_source
C C 0.0033 0.0016 'International Tables Vol C Tables 4.2.6.8 and 6.1.1.4'
H H 0.0000 0.0000 'International Tables Vol C Tables 4.2.6.8 and 6.1.1.4'
K K 0.2009 0.2494 'International Tables Vol C Tables 4.2.6.8 and 6.1.1.4'
N N 0.0061 0.0033 'International Tables Vol C Tables 4.2.6.8 and 6.1.1.4'
O O 0.0106 0.0060 'International Tables Vol C Tables 4.2.6.8 and 6.1.1.4'
Si Si 0.0817 0.0704 'International Tables Vol C Tables 4.2.6.8 and 6.1.1.4'
Zn Zn 0.2839 1.4301 'International Tables Vol C Tables 4.2.6.8 and 6.1.1.4'

loop_
_geom_angle_atom_site_label_1
_geom_angle_atom_site_label_2
_geom_angle_atom_site_label_3
_geom_angle
_geom_angle_site_symmetry_1
_geom_angle_site_symmetry_3
N1 Zn1 N2 78.8(6) . .
N3 Zn1 N1 119.4(14) . .
N3 Zn1 N2 107.4(15) . .
N3 Zn1 N1A 120.2(17) . .
N3 Zn1 N2A 102.0(15) . .
N4 Zn1 N1 105.1(13) . .
N4 Zn1 N2 115.4(18) . .
N4 Zn1 N3 122.7(3) . .
N4 Zn1 N1A 104.4(14) . .
N4 Zn1 N2A 121.3(17) . .
N2A Zn1 N1A 79.0(6) . .
N3 Si1 C21 112.9(5) . .
N3 Si1 C22 113.4(5) . .
N3 Si1 C20 116.6(8) . .
N3 Si1 C19 111.7(7) . .
C21 Si1 C22 107.1(6) . .
C21 Si1 C20 91.6(10) . .
C21 Si1 C19 117.5(9) . .
C22 Si1 C20 113.0(9) . .
C22 Si1 C19 92.6(10) . .
N3 Si2 C16 112.9(4) . .
N3 Si2 C17 113.5(4) . .
N3 Si2 C18 113.6(4) . .
C16 Si2 C17 104.5(5) . .
C16 Si2 C18 104.8(4) . .
C18 Si2 C17 106.8(5) . .
N4 Si3 C23 117.1(8) . .
N4 Si3 C24 103.7(7) . .
N4 Si3 C25 114.5(7) . .
C23 Si3 C24 105.6(12) . .
C23 Si3 C25 110.5(12) . .
C25 Si3 C24 103.8(10) . .
C1 N1 Zn1 121.9(13) . .
C1 N1 C5 121.0(18) . .
C5 N1 Zn1 113.7(10) . .
C6 N2 Zn1 114.4(9) . .
C10 N2 Zn1 127.4(11) . .
C10 N2 C6 117.9(14) . .
Si1 N3 Zn1 116.7(4) . .
Si2 N3 Zn1 118.0(4) . .
Si2 N3 Si1 123.5(4) . .
Si3 N4 Zn1 109.0(4) . .
Si6 N4 Zn1 118.6(7) . .
Si3A N4 Zn1 126.6(5) . .
Si3A N4 Si6 114.7(7) . .
Si6A N4 Zn1 115.9(7) . .
Si6A N4 Si3 131.6(7) . .
N1 C1 H1 118.6 . .
C2 C1 N1 122.9(15) . .
C2 C1 H1 118.6 . .
C1 C2 H2 122.3 . .
C1 C2 C3 115.3(14) . .
C3 C2 H2 122.3 . .
C2 C3 H3 119.1 . .
C4 C3 C2 121.8(15) . .
C4 C3 H3 119.1 . .
C3 C4 H4 119.8 . .
C3 C4 C5 120.4(15) . .
C5 C4 H4 119.8 . .
N1 C5 C4 114.8(13) . .
N1 C5 C6 118.4(12) . .
C6 C5 C4 126.8(15) . .
Si2 C16 H16A 109.5 . .
Si2 C16 H16B 109.5 . .
Si2 C16 H16C 109.5 . .
H16A C16 H16B 109.5 . .
H16A C16 H16C 109.5 . .
H16B C16 H16C 109.5 . .
Si2 C17 H17A 109.5 . .
Si2 C17 H17B 109.5 . .
Si2 C17 H17C 109.5 . .
H17A C17 H17B 109.5 . .
H17A C17 H17C 109.5 . .
H17B C17 H17C 109.5 . .
Si2 C18 H18A 109.5 . .
Si2 C18 H18B 109.5 . .
Si2 C18 H18C 109.5 . .
H18A C18 H18B 109.5 . .
H18A C18 H18C 109.5 . .
H18B C18 H18C 109.5 . .
Si1 C21 H21A 109.5 . .
Si1 C21 H21B 109.5 . .
Si1 C21 H21C 109.5 . .
H21A C21 H21B 109.5 . .
H21A C21 H21C 109.5 . .
H21B C21 H21C 109.5 . .
Si1 C22 H22A 109.5 . .
Si1 C22 H22B 109.5 . .
Si1 C22 H22C 109.5 . .
H22A C22 H22B 109.5 . .
H22A C22 H22C 109.5 . .
H22B C22 H22C 109.5 . .
Si3 C23 H23A 109.5 . .
Si3 C23 H23B 109.5 . .
Si3 C23 H23C 109.5 . .
H23A C23 H23B 109.5 . .
H23A C23 H23C 109.5 . .
H23B C23 H23C 109.5 . .
Si3 C24 H24A 109.5 . .
Si3 C24 H24B 109.5 . .
Si3 C24 H24C 109.5 . .
H24A C24 H24B 109.5 . .
H24A C24 H24C 109.5 . .
H24B C24 H24C 109.5 . .
Si3 C25 H25A 109.5 . .
Si3 C25 H25B 109.5 . .
Si3 C25 H25C 109.5 . .
H25A C25 H25B 109.5 . .
H25A C25 H25C 109.5 . .
H25B C25 H25C 109.5 . .
H28A C28 H28B 109.5 . .
H28A C28 H28C 109.5 . .
H28B C28 H28C 109.5 . .
Si6 C28 H28A 109.5 . .
Si6 C28 H28B 109.5 . .
Si6 C28 H28C 109.5 . .
N4 Si6 C28 109.7(10) . .
N4 Si6 C27 114.7(10) . .
N4 Si6 C30 117.6(12) . .
C28 Si6 C27 107.6(11) . .
C30 Si6 C28 105.5(12) . .
C30 Si6 C27 100.8(12) . .
N2 C6 C5 114.0(14) . .
C7 C6 N2 116.6(13) . .
C7 C6 C5 129.4(14) . .
C6 C7 H7 118.2 . .
C8 C7 C6 123.6(13) . .
C8 C7 H7 118.2 . .
C7 C8 H8 120.9 . .
C7 C8 C9 118.1(13) . .
C9 C8 H8 120.9 . .
C8 C9 H9 121.5 . .
C10 C9 C8 116.9(14) . .
C10 C9 H9 121.5 . .
N2 C10 C9 126.5(14) . .
N2 C10 H10 116.7 . .
C9 C10 H10 116.7 . .
Si1 C20 H20A 109.5 . .
Si1 C20 H20B 109.5 . .
Si1 C20 H20C 109.5 . .
H20A C20 H20B 109.5 . .
H20A C20 H20C 109.5 . .
H20B C20 H20C 109.5 . .
Si6 C27 H27A 109.5 . .
Si6 C27 H27B 109.5 . .
Si6 C27 H27C 109.5 . .
H27A C27 H27B 109.5 . .
H27A C27 H27C 109.5 . .
H27B C27 H27C 109.5 . .
Si6 C30 H30A 109.5 . .
Si6 C30 H30B 109.5 . .
Si6 C30 H30C 109.5 . .
H30A C30 H30B 109.5 . .
H30A C30 H30C 109.5 . .
H30B C30 H30C 109.5 . .
Si1 C19 H19A 109.5 . .
Si1 C19 H19B 109.5 . .
Si1 C19 H19C 109.5 . .
H19A C19 H19B 109.5 . .
H19A C19 H19C 109.5 . .
H19B C19 H19C 109.5 . .
O3 K1 O6 59.4(4) . .
O3 K1 O8 119.1(4) . .
O3 K1 O10 177.8(5) . .
O3 K1 O12 122.8(4) . .
O3 K1 O14 62.7(4) . .
O8 K1 O6 60.9(4) . .
O8 K1 O10 58.8(4) . .
O8 K1 O12 116.2(4) . .
O10 K1 O6 118.8(4) . .
O10 K1 O12 59.0(4) . .
O12 K1 O6 176.4(6) . .
O14 K1 O6 121.7(4) . .
O14 K1 O8 174.7(6) . .
O14 K1 O10 119.2(4) . .
O14 K1 O12 60.9(4) . .
O4 K1 O9 172.0(4) . .
O11 K1 O4 128.1(4) . .
O11 K1 O9 59.9(4) . .
O13 K1 O4 61.7(4) . .
O13 K1 O9 126.3(4) . .
O13 K1 O11 67.1(4) . .
C32 O1 K1 145.1(18) . .
C33 O1 K1 103.3(18) . .
C33 O1 C32 111(3) . .
H31A C31 H31B 109.5 . .
H31A C31 H31C 109.5 . .
H31B C31 H31C 109.5 . .
C32 C31 H31A 109.5 . .
C32 C31 H31B 109.5 . .
C32 C31 H31C 109.5 . .
O1 C32 H32A 108.4 . .
O1 C32 H32B 108.4 . .
C31 C32 O1 116(3) . .
C31 C32 H32A 108.4 . .
C31 C32 H32B 108.4 . .
H32A C32 H32B 107.4 . .
O1 C33 H33A 108.8 . .
O1 C33 H33B 108.8 . .
H33A C33 H33B 107.7 . .
C34 C33 O1 114(3) . .
C34 C33 H33A 108.8 . .
C34 C33 H33B 108.8 . .
K1 C34 H34A 31.2 . .
K1 C34 H34B 137.6 . .
K1 C34 H34C 102.5 . .
C33 C34 K1 84(2) . .
C33 C34 H34A 109.5 . .
C33 C34 H34B 109.5 . .
C33 C34 H34C 109.5 . .
H34A C34 H34B 109.5 . .
H34A C34 H34C 109.5 . .
H34B C34 H34C 109.5 . .
C35 O2 K1 127.5(14) . .
C38 O2 K1 132.4(14) . .
C38 O2 C35 100(2) . .
O2 C35 H35A 108.3 . .
O2 C35 H35B 108.3 . .
H35A C35 H35B 107.4 . .
C36 C35 O2 116(2) . .
C36 C35 H35A 108.3 . .
C36 C35 H35B 108.3 . .
C35 C36 H36A 109.5 . .
C35 C36 H36B 109.5 . .
C35 C36 H36C 109.5 . .
H36A C36 H36B 109.5 . .
H36A C36 H36C 109.5 . .
H36B C36 H36C 109.5 . .
H37A C37 H37B 109.5 . .
H37A C37 H37C 109.5 . .
H37B C37 H37C 109.5 . .
C38 C37 H37A 109.5 . .
C38 C37 H37B 109.5 . .
C38 C37 H37C 109.5 . .
O2 C38 H38A 103.9 . .
O2 C38 H38B 103.9 . .
C37 C38 O2 133(3) . .
C37 C38 H38A 103.9 . .
C37 C38 H38B 103.9 . .
H38A C38 H38B 105.4 . .
C62 O3 K1 118.2(12) . .
C62 O3 C65 113.6(16) . .
C65 O3 K1 122.8(14) . .
C50 O6 K1 110.0(14) . .
C67 O6 K1 115.5(13) . .
C67 O6 C50 111.9(17) . .
C48 O8 K1 118.0(11) . .
C49 O8 K1 116.8(13) . .
C49 O8 C48 107.8(15) . .
C46 O10 K1 119.8(13) . .
C47 O10 K1 120.4(12) . .
C47 O10 C46 111.0(16) . .
C41 O12 K1 115.3(15) . .
C45 O12 K1 117.5(13) . .
C45 O12 C41 110.5(16) . .
C59 O14 K1 118.7(12) . .
C60 O14 K1 112.1(13) . .
C60 O14 C59 112.1(16) . .
O12 C41 H41A 110.2 . .
O12 C41 H41B 110.2 . .
O12 C41 C59 107.4(16) . .
H41A C41 H41B 108.5 . .
C59 C41 H41A 110.2 . .
C59 C41 H41B 110.2 . .
O12 C45 H45A 109.4 . .
O12 C45 H45B 109.4 . .
O12 C45 C46 111.2(15) . .
H45A C45 H45B 108.0 . .
C46 C45 H45A 109.4 . .
C46 C45 H45B 109.4 . .
O10 C46 C45 109.7(16) . .
O10 C46 H46A 109.7 . .
O10 C46 H46B 109.7 . .
C45 C46 H46A 109.7 . .
C45 C46 H46B 109.7 . .
H46A C46 H46B 108.2 . .
O10 C47 H47A 109.5 . .
O10 C47 H47B 109.5 . .
O10 C47 C48 110.7(14) . .
H47A C47 H47B 108.1 . .
C48 C47 H47A 109.5 . .
C48 C47 H47B 109.5 . .
O8 C48 C47 107.8(14) . .
O8 C48 H48A 110.1 . .
O8 C48 H48B 110.1 . .
C47 C48 H48A 110.1 . .
C47 C48 H48B 110.1 . .
H48A C48 H48B 108.5 . .
O8 C49 H49A 110.2 . .
O8 C49 H49B 110.2 . .
O8 C49 C50 107.3(17) . .
H49A C49 H49B 108.5 . .
C50 C49 H49A 110.2 . .
C50 C49 H49B 110.2 . .
O6 C50 C49 108.9(18) . .
O6 C50 H50A 109.9 . .
O6 C50 H50B 109.9 . .
C49 C50 H50A 109.9 . .
C49 C50 H50B 109.9 . .
H50A C50 H50B 108.3 . .
O14 C59 C41 112.0(17) . .
O14 C59 H59A 109.2 . .
O14 C59 H59B 109.2 . .
C41 C59 H59A 109.2 . .
C41 C59 H59B 109.2 . .
H59A C59 H59B 107.9 . .
K1 C60 H60A 89.5 . .
K1 C60 H60B 154.8 . .
O14 C60 K1 46.0(10) . .
O14 C60 H60A 109.6 . .
O14 C60 H60B 109.6 . .
O14 C60 C62 110.3(17) . .
H60A C60 H60B 108.1 . .
C62 C60 K1 79.7(10) . .
C62 C60 H60A 109.6 . .
C62 C60 H60B 109.6 . .
K1 C62 H62A 104.0 . .
K1 C62 H62B 143.4 . .
O3 C62 K1 41.6(9) . .
O3 C62 C60 111.4(16) . .
O3 C62 H62A 109.4 . .
O3 C62 H62B 109.4 . .
C60 C62 K1 75.2(10) . .
C60 C62 H62A 109.4 . .
C60 C62 H62B 109.4 . .
H62A C62 H62B 108.0 . .
O3 C65 H65A 110.1 . .
O3 C65 H65B 110.1 . .
O3 C65 C67 108.1(17) . .
H65A C65 H65B 108.4 . .
C67 C65 H65A 110.1 . .
C67 C65 H65B 110.1 . .
O6 C67 C65 110.2(17) . .
O6 C67 H67A 109.6 . .
O6 C67 H67B 109.6 . .
C65 C67 H67A 109.6 . .
C65 C67 H67B 109.6 . .
H67A C67 H67B 108.1 . .
C39 O4 K1 112.6(13) . .
C63 O4 K1 112.4(14) . .
C63 O4 C39 119.9(18) . .
C64 O5 K1 112.5(13) . .
C68 O5 K1 117.1(15) . .
C68 O5 C64 119(2) . .
C51 O7 K1 115.7(13) . .
C69 O7 K1 118.5(12) . .
C69 O7 C51 116.3(17) . .
C52 O9 K1 115.1(13) . .
C53 O9 K1 112.4(13) . .
C53 O9 C52 117.7(18) . .
C55 O11 K1 118.8(14) . .
C56 O11 K1 103.5(14) . .
C56 O11 C55 127.6(19) . .
C40 O13 K1 119.4(14) . .
C40 O13 C57 119.2(18) . .
C57 O13 K1 106.2(16) . .
O4 C39 H39A 108.3 . .
O4 C39 H39B 108.3 . .
O4 C39 C40 115.8(18) . .
H39A C39 H39B 107.4 . .
C40 C39 H39A 108.3 . .
C40 C39 H39B 108.3 . .
K1 C40 H40A 102.8 . .
K1 C40 H40B 143.3 . .
O13 C40 K1 41.2(10) . .
O13 C40 C39 117.0(18) . .
O13 C40 H40A 108.1 . .
O13 C40 H40B 108.1 . .
C39 C40 K1 81.4(10) . .
C39 C40 H40A 108.1 . .
C39 C40 H40B 108.1 . .
H40A C40 H40B 107.3 . .
O7 C51 H51A 109.7 . .
O7 C51 H51B 109.7 . .
O7 C51 C52 109.9(17) . .
H51A C51 H51B 108.2 . .
C52 C51 H51A 109.7 . .
C52 C51 H51B 109.7 . .
O9 C52 C51 118.0(19) . .
O9 C52 H52A 107.8 . .
O9 C52 H52B 107.8 . .
C51 C52 H52A 107.8 . .
C51 C52 H52B 107.8 . .
H52A C52 H52B 107.2 . .
O9 C53 H53A 108.2 . .
O9 C53 H53B 108.2 . .
O9 C53 C55 116.4(18) . .
H53A C53 H53B 107.3 . .
C55 C53 H53A 108.2 . .
C55 C53 H53B 108.2 . .
O11 C55 C53 114.5(19) . .
O11 C55 H55A 108.6 . .
O11 C55 H55B 108.6 . .
C53 C55 H55A 108.6 . .
C53 C55 H55B 108.6 . .
H55A C55 H55B 107.6 . .
K1 C56 H56A 155.5 . .
K1 C56 H56B 94.6 . .
O11 C56 K1 53.7(12) . .
O11 C56 H56A 107.1 . .
O11 C56 H56B 107.1 . .
O11 C56 C57 121(2) . .
H56A C56 H56B 106.8 . .
C57 C56 K1 76.7(13) . .
C57 C56 H56A 107.1 . .
C57 C56 H56B 107.1 . .
K1 C57 H57A 158.1 . .
K1 C57 H57B 88.8 . .
O13 C57 K1 50.6(12) . .
O13 C57 C56 113.2(19) . .
O13 C57 H57A 108.9 . .
O13 C57 H57B 108.9 . .
C56 C57 K1 77.8(13) . .
C56 C57 H57A 108.9 . .
C56 C57 H57B 108.9 . .
H57A C57 H57B 107.7 . .
K1 C63 H63A 155.4 . .
K1 C63 H63B 88.5 . .
O4 C63 K1 47.5(11) . .
O4 C63 H63A 108.5 . .
O4 C63 H63B 108.5 . .
O4 C63 C64 115(2) . .
H63A C63 H63B 107.5 . .
C64 C63 K1 82.7(11) . .
C64 C63 H63A 108.5 . .
C64 C63 H63B 108.5 . .
O5 C64 C63 117(2) . .
O5 C64 H64A 108.1 . .
O5 C64 H64B 108.1 . .
C63 C64 H64A 108.1 . .
C63 C64 H64B 108.1 . .
H64A C64 H64B 107.3 . .
O5 C68 H68A 108.7 . .
O5 C68 H68B 108.7 . .
O5 C68 C69 114.3(18) . .
H68A C68 H68B 107.6 . .
C69 C68 H68A 108.7 . .
C69 C68 H68B 108.7 . .
O7 C69 C68 115.0(18) . .
O7 C69 H69A 108.5 . .
O7 C69 H69B 108.5 . .
C68 C69 H69A 108.5 . .
C68 C69 H69B 108.5 . .
H69A C69 H69B 107.5 . .
H23D C23A H23E 109.5 . .
H23D C23A H23F 109.5 . .
H23E C23A H23F 109.5 . .
Si3A C23A H23D 109.5 . .
Si3A C23A H23E 109.5 . .
Si3A C23A H23F 109.5 . .
H24D C24A H24E 109.5 . .
H24D C24A H24F 109.5 . .
H24E C24A H24F 109.5 . .
Si3A C24A H24D 109.5 . .
Si3A C24A H24E 109.5 . .
Si3A C24A H24F 109.5 . .
N4 Si3A C23A 110.5(7) . .
N4 Si3A C24A 107.5(7) . .
N4 Si3A C25A 123.2(8) . .
C23A Si3A C24A 102.7(12) . .
C25A Si3A C23A 107.0(11) . .
C25A Si3A C24A 104.0(11) . .
Si3A C25A H25D 109.5 . .
Si3A C25A H25E 109.5 . .
Si3A C25A H25F 109.5 . .
H25D C25A H25E 109.5 . .
H25D C25A H25F 109.5 . .
H25E C25A H25F 109.5 . .
H27D C27A H27E 109.5 . .
H27D C27A H27F 109.5 . .
H27E C27A H27F 109.5 . .
Si6A C27A H27D 109.5 . .
Si6A C27A H27E 109.5 . .
Si6A C27A H27F 109.5 . .
N4 Si6A C27A 109.6(10) . .
N4 Si6A C28A 110.7(10) . .
N4 Si6A C30A 118.2(12) . .
C28A Si6A C27A 109.1(11) . .
C30A Si6A C27A 101.3(12) . .
C30A Si6A C28A 107.3(11) . .
Si6A C28A H28D 109.5 . .
Si6A C28A H28E 109.5 . .
Si6A C28A H28F 109.5 . .
H28D C28A H28E 109.5 . .
H28D C28A H28F 109.5 . .
H28E C28A H28F 109.5 . .
Si6A C30A H30D 109.5 . .
Si6A C30A H30E 109.5 . .
Si6A C30A H30F 109.5 . .
H30D C30A H30E 109.5 . .
H30D C30A H30F 109.5 . .
H30E C30A H30F 109.5 . .
C1A N1A Zn1 131.5(12) . .
C1A N1A C5A 113.6(14) . .
C5A N1A Zn1 114.1(10) . .
C6A N2A Zn1 112.9(9) . .
C10A N2A Zn1 128.1(11) . .
C10A N2A C6A 117.7(15) . .
N1A C1A H1A 117.1 . .
N1A C1A C2A 125.8(16) . .
C2A C1A H1A 117.1 . .
C1A C2A H2A 120.3 . .
C1A C2A C3A 119.4(14) . .
C3A C2A H2A 120.3 . .
C2A C3A H3A 121.3 . .
C4A C3A C2A 117.3(15) . .
C4A C3A H3A 121.3 . .
C3A C4A H4A 120.3 . .
C3A C4A C5A 119.4(15) . .
C5A C4A H4A 120.3 . .
N1A C5A C4A 123.1(13) . .
N1A C5A C6A 116.5(12) . .
C6A C5A C4A 120.3(13) . .
N2A C6A C5A 117.3(12) . .
C7A C6A N2A 120.8(12) . .
C7A C6A C5A 121.9(13) . .
C6A C7A H7A 120.3 . .
C8A C7A C6A 119.5(13) . .
C8A C7A H7A 120.3 . .
C7A C8A H8A 120.5 . .
C7A C8A C9A 119.0(14) . .
C9A C8A H8A 120.5 . .
C8A C9A H9A 120.1 . .
C10A C9A C8A 119.7(13) . .
C10A C9A H9A 120.1 . .
N2A C10A C9A 123.2(13) . .
N2A C10A H10A 118.4 . .
C9A C10A H10A 118.4 . .

loop_
_geom_bond_atom_site_label_1
_geom_bond_atom_site_label_2
_geom_bond_distance
_geom_bond_site_symmetry_2
Zn1 N1 2.090(11) .
Zn1 N2 2.095(12) .
Zn1 N3 1.979(6) .
Zn1 N4 1.969(8) .
Zn1 N1A 2.092(12) .
Zn1 N2A 2.079(11) .
Si1 N3 1.699(7) .
Si1 C21 1.848(14) .
Si1 C22 1.868(13) .
Si1 C20 1.928(15) .
Si1 C19 1.919(15) .
Si2 N3 1.696(7) .
Si2 C16 1.859(9) .
Si2 C17 1.885(9) .
Si2 C18 1.869(9) .
Si3 N4 1.792(10) .
Si3 C23 1.84(2) .
Si3 C24 1.95(2) .
Si3 C25 1.843(19) .
N1 C1 1.379(19) .
N1 C5 1.379(15) .
N2 C6 1.413(15) .
N2 C10 1.336(17) .
N4 Si6 1.730(13) .
N4 Si3A 1.661(9) .
N4 Si6A 1.711(13) .
C1 H1 0.9500 .
C1 C2 1.374(16) .
C2 H2 0.9500 .
C2 C3 1.394(18) .
C3 H3 0.9500 .
C3 C4 1.389(18) .
C4 H4 0.9500 .
C4 C5 1.437(15) .
C5 C6 1.419(17) .
C16 H16A 0.9800 .
C16 H16B 0.9800 .
C16 H16C 0.9800 .
C17 H17A 0.9800 .
C17 H17B 0.9800 .
C17 H17C 0.9800 .
C18 H18A 0.9800 .
C18 H18B 0.9800 .
C18 H18C 0.9800 .
C21 H21A 0.9800 .
C21 H21B 0.9800 .
C21 H21C 0.9800 .
C22 H22A 0.9800 .
C22 H22B 0.9800 .
C22 H22C 0.9800 .
C23 H23A 0.9800 .
C23 H23B 0.9800 .
C23 H23C 0.9800 .
C24 H24A 0.9800 .
C24 H24B 0.9800 .
C24 H24C 0.9800 .
C25 H25A 0.9800 .
C25 H25B 0.9800 .
C25 H25C 0.9800 .
C28 H28A 0.9800 .
C28 H28B 0.9800 .
C28 H28C 0.9800 .
C28 Si6 1.868(14) .
Si6 C27 1.884(17) .
Si6 C30 1.861(17) .
C6 C7 1.411(17) .
C7 H7 0.9500 .
C7 C8 1.366(18) .
C8 H8 0.9500 .
C8 C9 1.409(17) .
C9 H9 0.9500 .
C9 C10 1.360(17) .
C10 H10 0.9500 .
C20 H20A 0.9800 .
C20 H20B 0.9800 .
C20 H20C 0.9800 .
C27 H27A 0.9800 .
C27 H27B 0.9800 .
C27 H27C 0.9800 .
C30 H30A 0.9800 .
C30 H30B 0.9800 .
C30 H30C 0.9800 .
C19 H19A 0.9800 .
C19 H19B 0.9800 .
C19 H19C 0.9800 .
K1 O1 2.85(2) .
K1 O2 2.664(16) .
K1 O3 2.665(17) .
K1 O6 2.832(18) .
K1 O8 2.761(16) .
K1 O10 2.792(17) .
K1 O12 2.81(2) .
K1 O14 2.700(17) .
K1 O4 2.795(18) .
K1 O9 2.873(17) .
K1 O11 2.711(18) .
K1 O13 2.621(16) .
O1 C32 1.57(3) .
O1 C33 1.56(3) .
C31 H31A 0.9800 .
C31 H31B 0.9800 .
C31 H31C 0.9800 .
C31 C32 1.33(4) .
C32 H32A 0.9900 .
C32 H32B 0.9900 .
C33 H33A 0.9900 .
C33 H33B 0.9900 .
C33 C34 1.36(4) .
C34 H34A 0.9800 .
C34 H34B 0.9800 .
C34 H34C 0.9800 .
O2 C35 1.43(2) .
O2 C38 1.42(2) .
C35 H35A 0.9900 .
C35 H35B 0.9900 .
C35 C36 1.27(3) .
C36 H36A 0.9800 .
C36 H36B 0.9800 .
C36 H36C 0.9800 .
C37 H37A 0.9800 .
C37 H37B 0.9800 .
C37 H37C 0.9800 .
C37 C38 1.21(3) .
C38 H38A 0.9900 .
C38 H38B 0.9900 .
O3 C62 1.383(15) .
O3 C65 1.401(16) .
O6 C50 1.421(16) .
O6 C67 1.396(16) .
O8 C48 1.417(15) .
O8 C49 1.417(16) .
O10 C46 1.402(16) .
O10 C47 1.392(15) .
O12 C41 1.408(16) .
O12 C45 1.407(15) .
O14 C59 1.410(15) .
O14 C60 1.395(16) .
C41 H41A 0.9900 .
C41 H41B 0.9900 .
C41 C59 1.54(2) .
C45 H45A 0.9900 .
C45 H45B 0.9900 .
C45 C46 1.50(2) .
C46 H46A 0.9900 .
C46 H46B 0.9900 .
C47 H47A 0.9900 .
C47 H47B 0.9900 .
C47 C48 1.53(2) .
C48 H48A 0.9900 .
C48 H48B 0.9900 .
C49 H49A 0.9900 .
C49 H49B 0.9900 .
C49 C50 1.52(2) .
C50 H50A 0.9900 .
C50 H50B 0.9900 .
C59 H59A 0.9900 .
C59 H59B 0.9900 .
C60 H60A 0.9900 .
C60 H60B 0.9900 .
C60 C62 1.52(2) .
C62 H62A 0.9900 .
C62 H62B 0.9900 .
C65 H65A 0.9900 .
C65 H65B 0.9900 .
C65 C67 1.52(2) .
C67 H67A 0.9900 .
C67 H67B 0.9900 .
O4 C39 1.359(15) .
O4 C63 1.304(16) .
O5 C64 1.338(16) .
O5 C68 1.314(16) .
O7 C51 1.338(15) .
O7 C69 1.327(15) .
O9 C52 1.332(15) .
O9 C53 1.323(16) .
O11 C55 1.320(16) .
O11 C56 1.302(15) .
O13 C40 1.321(15) .
O13 C57 1.337(16) .
C39 H39A 0.9900 .
C39 H39B 0.9900 .
C39 C40 1.44(2) .
C40 H40A 0.9900 .
C40 H40B 0.9900 .
C51 H51A 0.9900 .
C51 H51B 0.9900 .
C51 C52 1.44(2) .
C52 H52A 0.9900 .
C52 H52B 0.9900 .
C53 H53A 0.9900 .
C53 H53B 0.9900 .
C53 C55 1.45(2) .
C55 H55A 0.9900 .
C55 H55B 0.9900 .
C56 H56A 0.9900 .
C56 H56B 0.9900 .
C56 C57 1.44(2) .
C57 H57A 0.9900 .
C57 H57B 0.9900 .
C63 H63A 0.9900 .
C63 H63B 0.9900 .
C63 C64 1.44(2) .
C64 H64A 0.9900 .
C64 H64B 0.9900 .
C68 H68A 0.9900 .
C68 H68B 0.9900 .
C68 C69 1.44(2) .
C69 H69A 0.9900 .
C69 H69B 0.9900 .
C23A H23D 0.9800 .
C23A H23E 0.9800 .
C23A H23F 0.9800 .
C23A Si3A 1.90(2) .
C24A H24D 0.9800 .
C24A H24E 0.9800 .
C24A H24F 0.9800 .
C24A Si3A 1.95(2) .
Si3A C25A 1.841(19) .
C25A H25D 0.9800 .
C25A H25E 0.9800 .
C25A H25F 0.9800 .
C27A H27D 0.9800 .
C27A H27E 0.9800 .
C27A H27F 0.9800 .
C27A Si6A 1.894(17) .
Si6A C28A 1.891(17) .
Si6A C30A 1.853(17) .
C28A H28D 0.9800 .
C28A H28E 0.9800 .
C28A H28F 0.9800 .
C30A H30D 0.9800 .
C30A H30E 0.9800 .
C30A H30F 0.9800 .
N1A C1A 1.358(18) .
N1A C5A 1.367(15) .
N2A C6A 1.398(15) .
N2A C10A 1.331(17) .
C1A H1A 0.9500 .
C1A C2A 1.376(16) .
C2A H2A 0.9500 .
C2A C3A 1.389(18) .
C3A H3A 0.9500 .
C3A C4A 1.381(18) .
C4A H4A 0.9500 .
C4A C5A 1.432(15) .
C5A C6A 1.403(16) .
C6A C7A 1.395(17) .
C7A H7A 0.9500 .
C7A C8A 1.360(18) .
C8A H8A 0.9500 .
C8A C9A 1.402(17) .
C9A H9A 0.9500 .
C9A C10A 1.354(16) .
C10A H10A 0.9500 .
